data_2011496
loop_
_publ_author_name
'Georgia M. Arvanitis'
'Charles E. Holmes'
'Diana G. Johnson'
'Michael Berardini'

_publ_section_title
;
 <i>cis</i>-Dichloro(dimethyl
 sulfoxide-<i>S</i>)(2-methoxypyridine-<i>N</i>)platinum(II)
;
_journal_issue 11
_journal_name_full 'Acta Crystallographica Section C'
_journal_page_first 1332
_journal_page_last 1333
_journal_paper_doi 10.1107/S0108270100010465
_journal_volume 56
_journal_year 2000
_chemical_formula_structural '[Pt Cl2 (C6 H7 N O) (C2 H6 S O)]'
_chemical_formula_sum 'C8 H13 Cl2 N O2 Pt S'
_chemical_formula_weight 453.25
_chemical_name_systematic
;
cis-dichloro(dimethyl sulfoxide-S)(2-methoxypyridine-N)platinum(II)
;
_space_group_IT_number 14
_symmetry_cell_setting monoclinic
_symmetry_space_group_name_Hall '-P 2yn'
_symmetry_space_group_name_H-M 'P 1 21/n 1'
_cell_angle_alpha 90.
_cell_angle_beta 96.62(2)
_cell_angle_gamma 90.
_cell_formula_units_Z 4
_cell_length_a 8.749(2)
_cell_length_b 8.486(2)
_cell_length_c 17.325(3)
_cell_measurement_reflns_used 25
_cell_measurement_temperature 193
_cell_measurement_theta_max 17.5
_cell_measurement_theta_min 12.5
_cell_volume 1277.7(5)
_computing_cell_refinement 'MSC/AFC Diffractometer Control Software'
_computing_data_collection
;MSC/AFC Diffractometer Control Software (Molecular Structure Corporation,
 1993)
;
_computing_data_reduction 'MSC/AFC Diffractometer Control Software'
_computing_molecular_graphics TEXSAN
_computing_publication_material TEXSAN
_computing_structure_refinement 'TEXSAN (Molecular Structure Corporation, 1995)'
_computing_structure_solution 'SIR88 (Burla et al., 1989)'
_diffrn_measurement_device_type 'Rigaku AFC-6S'
_diffrn_measurement_method \w/2\q
_diffrn_radiation_monochromator graphite
_diffrn_radiation_type 'Mo K\a'
_diffrn_radiation_wavelength .71073
_diffrn_reflns_av_R_equivalents .033
_diffrn_reflns_limit_h_max 9
_diffrn_reflns_limit_h_min 0
_diffrn_reflns_limit_k_max 9
_diffrn_reflns_limit_k_min 0
_diffrn_reflns_limit_l_max 19
_diffrn_reflns_limit_l_min -19
_diffrn_reflns_number 2078
_diffrn_reflns_theta_max 25
_diffrn_reflns_theta_min 1
_diffrn_standards_decay_% 0
_diffrn_standards_interval_count 100
_diffrn_standards_number 3
_exptl_absorpt_coefficient_mu 11.499
_exptl_absorpt_correction_T_max .080
_exptl_absorpt_correction_T_min .032
_exptl_absorpt_correction_type empirical
_exptl_absorpt_process_details 'via \y scan (North et al., 1968)'
_exptl_crystal_colour colorless
_exptl_crystal_density_diffrn 2.356
_exptl_crystal_density_method 'not measured'
_exptl_crystal_description block
_exptl_crystal_F_000 848.00
_exptl_crystal_size_max .46
_exptl_crystal_size_mid .26
_exptl_crystal_size_min .22
_refine_diff_density_max 1.82
_refine_diff_density_min -1.72
_refine_ls_extinction_method none
_refine_ls_goodness_of_fit_ref 1.42
_refine_ls_hydrogen_treatment noref
_refine_ls_matrix_type full
_refine_ls_number_parameters 137
_refine_ls_number_reflns 1388
_refine_ls_restrained_S_obs 1.42
_refine_ls_R_factor_gt .029
_refine_ls_shift/su_max <0.001
_refine_ls_shift/su_mean .00
_refine_ls_structure_factor_coef F
_refine_ls_weighting_details 'w = 1/[\s^2^(F) + 0.01F^2^]'
_refine_ls_weighting_scheme calc
_refine_ls_wR_factor_ref .036
_reflns_number_gt 1388
_reflns_number_total 1936
_reflns_threshold_expression I>3\s(I)
_cod_data_source_file da1145.cif
_cod_data_source_block I
_cod_original_cell_volume 1277.7(4)
_cod_original_sg_symbol_H-M 'P 21/n'
_cod_database_code 2011496

loop_
_symmetry_equiv_pos_as_xyz
'x, y, z'
'-x, -y, -z'
'-x+1/2, y+1/2, -z+1/2'
'x+1/2, -y+1/2, z+1/2'

loop_
_atom_site_label
_atom_site_fract_x
_atom_site_fract_y
_atom_site_fract_z
_atom_site_U_iso_or_equiv
_atom_site_adp_type
_atom_site_type_symbol
Pt .09231(4) .30755(4) .36879(2) .01700(10) Uani Pt
Cl1 -.1047(3) .2957(3) .2695(2) .0309(8) Uani Cl
Cl2 .0909(3) .5795(3) .3619(2) .0290(8) Uani Cl
S .1026(3) .0466(3) .37710(10) .0201(6) Uani S
O1 .4241(8) .2236(8) .3801(4) .0279(3) Uani O
O2 .2015(7) -.0174(8) .4434(4) .0253(3) Uani O
N .2623(8) .3291(9) .4586(5) .0165(3) Uani N
C1 .2310(10) .3870(10) .5272(6) .0228(3) Uani C
C2 .3370(10) .3950(10) .5902(6) .0304(4) Uani C
C3 .4840(10) .3390(10) .5837(6) .0304(4) Uani C
C4 .5210(10) .2780(10) .5144(6) .0291(4) Uani C
C5 .4080(10) .2740(10) .4527(6) .0215(3) Uani C
C6 .5690(10) .1440(10) .3716(7) .0355(4) Uani C
C7 .1600(10) -.0330(10) .2904(6) .0291(4) Uani C
C8 -.0850(10) -.0340(10) .3782(7) .0304(4) Uani C
H1 .13087 .42248 .53206 .033 Uiso H
H2 .31405 .43748 .63681 .033 Uiso H
H3 .55847 .34247 .62645 .033 Uiso H
H4 .61947 .24088 .50959 .033 Uiso H
H5 .56928 .11375 .31812 .033 Uiso H
H6 .57820 .05348 .40406 .033 Uiso H
H7 .65198 .21574 .38596 .033 Uiso H
H8 .26160 .00351 .28414 .033 Uiso H
H9 .08950 .00021 .24706 .033 Uiso H
H10 .16015 -.14595 .29367 .033 Uiso H
H11 -.12807 .00216 .42334 .033 Uiso H
H12 -.07871 -.14694 .37888 .033 Uiso H
H13 -.14937 -.00078 .33226 .033 Uiso H

loop_
_atom_site_aniso_label
_atom_site_aniso_U_11
_atom_site_aniso_U_22
_atom_site_aniso_U_33
_atom_site_aniso_U_12
_atom_site_aniso_U_13
_atom_site_aniso_U_23
_atom_site_aniso_type_symbol
Pt .0173(2) .0138(3) .0199(3) .0024(2) .0021(2) .0011(2) Pt
Cl1 .0310(10) .032(2) .0270(10) .0030(10) -.0100(10) .0070(10) Cl
Cl2 .0330(10) .0160(10) .039(2) .0040(10) .0080(10) .0010(10) Cl
S .0220(10) .0160(10) .0220(10) .0030(10) .0020(10) .0010(10) S
O1 .024(4) .030(4) .031(4) .003(3) .004(3) -.010(4) O
O2 .030(4) .018(4) .028(4) .001(3) .000(3) .006(3) O
N .013(4) .014(5) .022(5) -.001(4) -.003(4) -.001(4) N
C1 .029(6) .015(6) .025(6) -.003(5) .007(5) .001(5) C
C2 .033(6) .034(7) .025(6) -.006(6) .003(5) -.003(6) C
C3 .025(6) .038(7) .025(6) -.004(5) -.010(5) .006(6) C
C4 .024(6) .035(7) .026(7) .000(5) -.005(5) .013(6) C
C5 .030(6) .009(6) .025(6) -.006(4) -.001(5) .006(5) C
C6 .026(6) .041(7) .040(7) .007(5) .014(6) .003(6) C
C7 .041(7) .023(6) .025(6) .002(5) .011(5) -.007(5) C
C8 .024(6) .020(6) .048(7) -.003(5) .010(5) .003(6) C

loop_
_atom_type_symbol
_atom_type_description
_atom_type_scat_dispersion_real
_atom_type_scat_dispersion_imag
_atom_type_scat_source
C C .0033 .0016 'International Tables Vol C Tables 4.2.6.8 and 6.1.1.4'
H H .0000 .0000 'International Tables Vol C Tables 4.2.6.8 and 6.1.1.4'
N N .0061 .0033 'International Tables Vol C Tables 4.2.6.8 and 6.1.1.4'
O O .0106 .0060 'International Tables Vol C Tables 4.2.6.8 and 6.1.1.4'
Cl Cl .1484 .1585 'International Tables Vol C Tables 4.2.6.8 and 6.1.1.4'
S S .1246 .1234 'International Tables Vol C Tables 4.2.6.8 and 6.1.1.4'
Pt Pt -1.7033 8.3905 'International Tables Vol C Tables 4.2.6.8 and 6.1.1.4'

loop_
_geom_angle_atom_site_label_1
_geom_angle_atom_site_label_2
_geom_angle_atom_site_label_3
_geom_angle
_geom_angle_publ_flag
Cl1 Pt Cl2 90.35(10) yes
Cl1 Pt S 91.49(9) yes
Cl1 Pt N 177.0(2) yes
Cl2 Pt S 177.94(9) yes
Cl2 Pt N 87.1(2) yes
S Pt N 91.1(2) yes
Pt S O2 115.9(3) yes
Pt S C7 109.8(4) yes
Pt S C8 110.8(4) yes
O2 S C7 108.9(4) no
O2 S C8 108.1(5) no
C7 S C8 102.4(5) no
C5 O1 C6 115.4(8) yes
Pt N C1 120.3(6) yes
Pt N C5 121.0(6) yes
C1 N C5 118.5(9) yes
N C1 C2 122.9(9) yes
C1 C2 C3 118.3(10) n
C2 C3 C4 120.0(10) n
C3 C4 C5 117.8(10) n
O1 C5 N 112.2(9) yes
O1 C5 C4 125.9(10) yes
N C5 C4 121.8(9) yes
N C1 H1 118.9 no
C2 C1 H1 118.2 no
C1 C2 H2 121.7 no
C3 C2 H2 120.0 no
C2 C3 H3 119.7 no
C4 C3 H3 119.5 no
C3 C4 H4 121.2 no
C5 C4 H4 120.9 no
O1 C6 H5 108.6 no
O1 C6 H6 109.3 no
O1 C6 H7 108.7 no
H5 C6 H6 110.2 no
H5 C6 H7 109.5 no
H6 C6 H7 110.5 no
S C7 H8 109.3 no
S C7 H9 109.4 no
S C7 H10 109.2 no
H8 C7 H9 109.7 no
H8 C7 H10 109.5 no
H9 C7 H10 109.7 no
S C8 H11 109.6 no
S C8 H12 109.4 no
S C8 H13 109.3 no
H11 C8 H12 109.7 no
H11 C8 H13 109.5 no
H12 C8 H13 109.3 no

loop_
_geom_bond_atom_site_label_1
_geom_bond_atom_site_label_2
_geom_bond_distance
_geom_bond_publ_flag
Pt Cl1 2.293(3) yes
Pt Cl2 2.311(3) yes
Pt S 2.220(3) yes
Pt N 2.033(8) yes
S O2 1.461(7) yes
S C7 1.773(10) yes
S C8 1.780(10) yes
O1 C5 1.350(10) yes
O1 C6 1.460(10) yes
N C1 1.340(10) yes
N C5 1.370(10) yes
C1 C2 1.350(10) n
C2 C3 1.380(10) n
C3 C4 1.38(2) n
C4 C5 1.370(10) n
C1 H1 .93 no
C2 H2 .93 no
C3 H3 .93 no
C4 H4 .93 no
C6 H5 .96 no
C6 H6 .96 no
C6 H7 .96 no
C7 H8 .96 no
C7 H9 .96 no
C7 H10 .96 no
C8 H11 .96 no
C8 H12 .96 no
C8 H13 .96 no

loop_
_geom_torsion_atom_site_label_1
_geom_torsion_atom_site_label_2
_geom_torsion_atom_site_label_3
_geom_torsion_atom_site_label_4
_geom_torsion
_geom_torsion_publ_flag
Pt N C1 C2 176.0(8) no
Pt N C5 O1 6.0(10) no
Pt N C5 C4 -175.6(7) no
Cl1 Pt S O2 -171.1(3) no
Cl1 Pt S C7 65.0(4) no
Cl1 Pt S C8 -47.4(4) no
Cl1 Pt N C1 38(4) no
Cl1 Pt N C5 -146(3) no
Cl2 Pt S O2 35(2) no
Cl2 Pt S C7 -88(2) no
Cl2 Pt S C8 159(2) no
Cl2 Pt N C1 70.2(7) no
Cl2 Pt N C5 -115.0(7) no
S Pt N C1 -110.8(7) no
S Pt N C5 64.0(7) no
O1 C5 N C1 -178.4(8) no
O1 C5 C4 C3 178.0(10) no
O2 S Pt N 7.3(4) no
N Pt S C7 -116.6(4) no
N Pt S C8 131.0(5) no
N C1 C2 C3 -1.0(10) no
N C5 O1 C6 -172.0(8) no
N C5 C4 C3 .0(10) no
C1 N C5 C4 .0(10) no
C1 C2 C3 C4 1.0(10) no
C2 C1 N C5 1.0(10) no
C2 C3 C4 C5 .0(10) no
C4 C5 O1 C6 10.0(10) no
